data_4063825
loop_
_publ_author_name
'Zhou, Wen'
'Tang, Liming'
'Patrick, Brian O.'
'Smith, Kevin M.'

_publ_section_title
;
 Electronic Effects in the Oxidative Addition of Iodomethane with
 Mixed-Aryl \b-Diketiminate Chromium Complexes
;
_journal_issue 3
_journal_name_full Organometallics
_journal_page_first 603
_journal_paper_doi 10.1021/om100961f
_journal_volume 30
_journal_year 2011
_chemical_formula_sum 'C29 H36 Cl Cr N2 O'
_chemical_formula_weight 516.05
_chemical_name_systematic
;
 ?
;
_space_group_IT_number 147
_symmetry_cell_setting trigonal
_symmetry_space_group_name_Hall '-P 3'
_symmetry_space_group_name_H-M 'P -3'
_atom_sites_solution_hydrogens geom
_atom_sites_solution_primary direct
_atom_sites_solution_secondary difmap
_audit_creation_method SHELXL-97
_cell_angle_alpha 90.00
_cell_angle_beta 90.00
_cell_angle_gamma 120.00
_cell_formula_units_Z 6
_cell_length_a 20.603(3)
_cell_length_b 20.603
_cell_length_c 11.6729(19)
_cell_measurement_reflns_used 9839
_cell_measurement_temperature 173(2)
_cell_measurement_theta_max 27.10
_cell_measurement_theta_min 2.28
_cell_volume 4291.1(9)
_computing_structure_refinement 'SHELXL-97 (Sheldrick, 1997)'
_diffrn_ambient_temperature 173(2)
_diffrn_measured_fraction_theta_full 0.994
_diffrn_measured_fraction_theta_max 0.994
_diffrn_measurement_device_type 'Bruker X8 APEX II'
_diffrn_measurement_method 'area detector'
_diffrn_radiation_monochromator graphite
_diffrn_radiation_source 'fine-focus sealed tube'
_diffrn_radiation_type MoK\a
_diffrn_radiation_wavelength 0.71073
_diffrn_reflns_av_R_equivalents 0.0506
_diffrn_reflns_av_sigmaI/netI 0.0286
_diffrn_reflns_limit_h_max 13
_diffrn_reflns_limit_h_min -27
_diffrn_reflns_limit_k_max 27
_diffrn_reflns_limit_k_min 0
_diffrn_reflns_limit_l_max 15
_diffrn_reflns_limit_l_min 0
_diffrn_reflns_number 6867
_diffrn_reflns_theta_full 27.95
_diffrn_reflns_theta_max 27.95
_diffrn_reflns_theta_min 1.74
_exptl_absorpt_coefficient_mu 0.515
_exptl_absorpt_correction_T_max 0.893
_exptl_absorpt_correction_T_min 0.797
_exptl_absorpt_correction_type multi-scan
_exptl_crystal_colour black
_exptl_crystal_density_diffrn 1.198
_exptl_crystal_density_method 'not measured'
_exptl_crystal_description block
_exptl_crystal_F_000 1638
_exptl_crystal_size_max 0.50
_exptl_crystal_size_mid 0.25
_exptl_crystal_size_min 0.22
_refine_diff_density_max 0.340
_refine_diff_density_min -0.314
_refine_diff_density_rms 0.051
_refine_ls_extinction_method none
_refine_ls_goodness_of_fit_ref 1.066
_refine_ls_hydrogen_treatment constr
_refine_ls_matrix_type full
_refine_ls_number_parameters 314
_refine_ls_number_reflns 6867
_refine_ls_number_restraints 0
_refine_ls_restrained_S_all 1.066
_refine_ls_R_factor_all 0.0474
_refine_ls_R_factor_gt 0.0328
_refine_ls_shift/su_max 0.002
_refine_ls_shift/su_mean 0.000
_refine_ls_structure_factor_coef Fsqd
_refine_ls_weighting_details 'calc w=1/[\s^2^(Fo^2^)+(0.0450P)^2^+1.0997P] where P=(Fo^2^+2Fc^2^)/3'
_refine_ls_weighting_scheme calc
_refine_ls_wR_factor_gt 0.0860
_refine_ls_wR_factor_ref 0.0909
_reflns_number_gt 5500
_reflns_number_total 6867
_reflns_threshold_expression >2sigma(I)
_cod_data_source_file om100961f_si_004.cif
_cod_data_source_block 4a_Cl_4OMe
_cod_original_cell_volume 4291.2(10)
_cod_database_code 4063825

loop_
_symmetry_equiv_pos_as_xyz
'x, y, z'
'-y, x-y, z'
'-x+y, -x, z'
'-x, -y, -z'
'y, -x+y, -z'
'x-y, x, -z'

loop_
_atom_site_label
_atom_site_type_symbol
_atom_site_fract_x
_atom_site_fract_y
_atom_site_fract_z
_atom_site_U_iso_or_equiv
_atom_site_adp_type
_atom_site_occupancy
_atom_site_symmetry_multiplicity
_atom_site_calc_flag
_atom_site_refinement_flags
C1 C 0.60909(9) 0.20828(9) 0.28627(13) 0.0283(3) Uani 1 1 d .
H1A H 0.6416 0.2494 0.2347 0.042 Uiso 1 1 calc R
H1B H 0.5808 0.2241 0.3351 0.042 Uiso 1 1 calc R
H1C H 0.5741 0.1646 0.2410 0.042 Uiso 1 1 calc R
C2 C 0.65667(8) 0.18779(8) 0.36057(12) 0.0221(3) Uani 1 1 d .
C3 C 0.66544(8) 0.21107(8) 0.47490(12) 0.0256(3) Uani 1 1 d .
H3 H 0.6492 0.2455 0.4941 0.031 Uiso 1 1 calc R
C4 C 0.69554(8) 0.18897(8) 0.56382(12) 0.0247(3) Uani 1 1 d .
C5 C 0.68899(10) 0.21317(10) 0.68399(13) 0.0359(4) Uani 1 1 d .
H5A H 0.6631 0.1689 0.7333 0.054 Uiso 1 1 calc R
H5B H 0.6604 0.2395 0.6817 0.054 Uiso 1 1 calc R
H5C H 0.7392 0.2467 0.7146 0.054 Uiso 1 1 calc R
C6 C 0.66197(8) 0.11602(8) 0.20425(11) 0.0209(3) Uani 1 1 d .
C7 C 0.70003(8) 0.15524(8) 0.10517(12) 0.0242(3) Uani 1 1 d .
C8 C 0.67662(9) 0.11807(10) 0.00002(13) 0.0323(4) Uani 1 1 d .
H8 H 0.7028 0.1427 -0.0678 0.039 Uiso 1 1 calc R
C9 C 0.61635(10) 0.04639(10) -0.00700(14) 0.0379(4) Uani 1 1 d .
H9 H 0.6010 0.0224 -0.0794 0.045 Uiso 1 1 calc R
C10 C 0.57794(9) 0.00911(9) 0.09110(14) 0.0343(4) Uani 1 1 d .
H10 H 0.5359 -0.0400 0.0850 0.041 Uiso 1 1 calc R
C11 C 0.60009(8) 0.04255(8) 0.19894(12) 0.0257(3) Uani 1 1 d .
C12 C 0.76411(8) 0.23631(9) 0.10710(12) 0.0273(3) Uani 1 1 d .
H12 H 0.7688 0.2557 0.1870 0.033 Uiso 1 1 calc R
C13 C 0.83904(10) 0.24374(11) 0.07356(17) 0.0437(4) Uani 1 1 d .
H13A H 0.8522 0.2162 0.1285 0.065 Uiso 1 1 calc R
H13B H 0.8779 0.2968 0.0740 0.065 Uiso 1 1 calc R
H13C H 0.8352 0.2230 -0.0034 0.065 Uiso 1 1 calc R
C14 C 0.74791(11) 0.28579(10) 0.02773(15) 0.0405(4) Uani 1 1 d .
H14A H 0.7458 0.2696 -0.0518 0.061 Uiso 1 1 calc R
H14B H 0.7878 0.3381 0.0356 0.061 Uiso 1 1 calc R
H14C H 0.6998 0.2813 0.0487 0.061 Uiso 1 1 calc R
C15 C 0.55784(9) -0.00052(9) 0.30589(14) 0.0315(3) Uani 1 1 d .
H15 H 0.5939 0.0182 0.3715 0.038 Uiso 1 1 calc R
C16 C 0.52718(11) -0.08522(10) 0.29543(19) 0.0509(5) Uani 1 1 d .
H16A H 0.4841 -0.1070 0.2434 0.076 Uiso 1 1 calc R
H16B H 0.5115 -0.1086 0.3711 0.076 Uiso 1 1 calc R
H16C H 0.5664 -0.0942 0.2651 0.076 Uiso 1 1 calc R
C17 C 0.49310(10) 0.01257(11) 0.33568(15) 0.0409(4) Uani 1 1 d .
H17A H 0.5131 0.0651 0.3577 0.061 Uiso 1 1 calc R
H17B H 0.4644 -0.0201 0.3996 0.061 Uiso 1 1 calc R
H17C H 0.4603 0.0011 0.2689 0.061 Uiso 1 1 calc R
C18 C 0.75482(8) 0.12618(8) 0.64684(12) 0.0231(3) Uani 1 1 d .
C19 C 0.71231(8) 0.05591(8) 0.69538(12) 0.0247(3) Uani 1 1 d .
H19 H 0.6643 0.0222 0.6647 0.030 Uiso 1 1 calc R
C20 C 0.73914(8) 0.03405(8) 0.78875(12) 0.0267(3) Uani 1 1 d .
H20 H 0.7097 -0.0144 0.8213 0.032 Uiso 1 1 calc R
C21 C 0.80890(9) 0.08335(9) 0.83366(12) 0.0295(3) Uani 1 1 d .
C22 C 0.85257(9) 0.15329(9) 0.78373(13) 0.0355(4) Uani 1 1 d .
H22 H 0.9009 0.1868 0.8136 0.043 Uiso 1 1 calc R
C23 C 0.82570(9) 0.17421(8) 0.69046(13) 0.0316(4) Uani 1 1 d .
H23 H 0.8560 0.2219 0.6560 0.038 Uiso 1 1 calc R
C24 C 0.79898(13) -0.00357(10) 0.97745(16) 0.0525(5) Uani 1 1 d .
H24A H 0.7501 -0.0120 1.0033 0.079 Uiso 1 1 calc R
H24B H 0.8269 -0.0070 1.0430 0.079 Uiso 1 1 calc R
H24C H 0.7916 -0.0416 0.9206 0.079 Uiso 1 1 calc R
C25 C 0.86183(10) 0.11543(11) 0.34789(18) 0.0453(5) Uani 1 1 d .
H25 H 0.9124 0.1540 0.3377 0.054 Uiso 1 1 calc R
C26 C 0.80662(10) 0.08564(10) 0.26255(14) 0.0370(4) Uani 1 1 d .
H26 H 0.8129 0.1007 0.1845 0.044 Uiso 1 1 calc R
C27 C 0.74071(9) 0.02990(9) 0.31309(15) 0.0344(4) Uani 1 1 d .
H27 H 0.6943 0.0002 0.2750 0.041 Uiso 1 1 calc R
C28 C 0.75447(11) 0.02509(10) 0.42867(15) 0.0401(4) Uani 1 1 d .
H28 H 0.7193 -0.0083 0.4830 0.048 Uiso 1 1 calc R
C29 C 0.82954(12) 0.07836(12) 0.45048(16) 0.0461(5) Uani 1 1 d .
H29 H 0.8542 0.0876 0.5224 0.055 Uiso 1 1 calc R
N1 N 0.68714(6) 0.14960(7) 0.31637(9) 0.0201(2) Uani 1 1 d .
N2 N 0.72844(7) 0.14828(7) 0.54806(9) 0.0226(2) Uani 1 1 d .
O1 O 0.84013(7) 0.06889(7) 0.92724(10) 0.0432(3) Uani 1 1 d .
Cl1 Cl 0.85742(2) 0.26614(2) 0.39408(3) 0.03144(10) Uani 1 1 d .
Cr1 Cr 0.769491(12) 0.140245(12) 0.396154(18) 0.02020(7) Uani 1 1 d .

loop_
_atom_site_aniso_label
_atom_site_aniso_U_11
_atom_site_aniso_U_22
_atom_site_aniso_U_33
_atom_site_aniso_U_23
_atom_site_aniso_U_13
_atom_site_aniso_U_12
C1 0.0321(8) 0.0339(8) 0.0266(7) 0.0006(6) -0.0014(6) 0.0223(7)
C2 0.0213(7) 0.0224(7) 0.0220(7) 0.0020(5) 0.0011(5) 0.0106(6)
C3 0.0307(8) 0.0277(7) 0.0227(7) -0.0029(6) 0.0003(6) 0.0179(7)
C4 0.0256(7) 0.0241(7) 0.0206(7) -0.0029(6) 0.0010(6) 0.0096(6)
C5 0.0447(10) 0.0462(10) 0.0221(8) -0.0073(7) -0.0020(7) 0.0267(8)
C6 0.0208(7) 0.0274(7) 0.0190(6) -0.0033(5) -0.0038(5) 0.0154(6)
C7 0.0240(7) 0.0315(8) 0.0213(7) -0.0024(6) -0.0021(6) 0.0170(6)
C8 0.0343(9) 0.0444(10) 0.0205(7) -0.0033(6) -0.0013(6) 0.0213(8)
C9 0.0372(9) 0.0470(10) 0.0272(8) -0.0142(7) -0.0094(7) 0.0193(8)
C10 0.0268(8) 0.0327(8) 0.0387(9) -0.0130(7) -0.0108(7) 0.0115(7)
C11 0.0206(7) 0.0298(8) 0.0282(7) -0.0033(6) -0.0055(6) 0.0137(6)
C12 0.0274(8) 0.0307(8) 0.0213(7) 0.0016(6) 0.0016(6) 0.0127(7)
C13 0.0286(9) 0.0433(10) 0.0551(11) 0.0092(9) 0.0071(8) 0.0150(8)
C14 0.0484(11) 0.0382(9) 0.0376(9) 0.0060(7) 0.0008(8) 0.0236(9)
C15 0.0245(8) 0.0312(8) 0.0330(8) 0.0024(7) -0.0037(6) 0.0096(7)
C16 0.0428(11) 0.0351(10) 0.0690(13) 0.0100(9) 0.0068(10) 0.0150(9)
C17 0.0361(9) 0.0483(11) 0.0386(9) 0.0076(8) 0.0090(7) 0.0213(8)
C18 0.0261(7) 0.0240(7) 0.0171(6) 0.0000(5) -0.0013(5) 0.0108(6)
C19 0.0202(7) 0.0246(7) 0.0236(7) -0.0012(6) -0.0012(5) 0.0068(6)
C20 0.0283(8) 0.0207(7) 0.0238(7) 0.0043(6) 0.0016(6) 0.0068(6)
C21 0.0319(8) 0.0287(8) 0.0217(7) 0.0036(6) -0.0045(6) 0.0104(7)
C22 0.0296(8) 0.0298(8) 0.0281(8) 0.0042(6) -0.0105(6) 0.0005(7)
C23 0.0314(8) 0.0221(7) 0.0255(7) 0.0053(6) -0.0054(6) 0.0015(6)
C24 0.0666(13) 0.0348(10) 0.0410(10) 0.0132(8) -0.0163(9) 0.0140(9)
C25 0.0274(9) 0.0431(10) 0.0706(13) -0.0094(9) 0.0032(9) 0.0216(8)
C26 0.0526(11) 0.0428(10) 0.0291(8) 0.0012(7) 0.0084(7) 0.0341(9)
C27 0.0340(9) 0.0302(8) 0.0473(10) -0.0126(7) -0.0088(7) 0.0222(7)
C28 0.0600(12) 0.0348(9) 0.0393(9) 0.0083(7) 0.0142(8) 0.0342(9)
C29 0.0621(13) 0.0611(12) 0.0415(10) -0.0142(9) -0.0209(9) 0.0506(11)
N1 0.0206(6) 0.0238(6) 0.0160(5) -0.0011(4) -0.0016(4) 0.0111(5)
N2 0.0254(6) 0.0230(6) 0.0173(5) -0.0005(5) -0.0026(5) 0.0105(5)
O1 0.0434(7) 0.0346(6) 0.0347(6) 0.0119(5) -0.0153(5) 0.0068(6)
Cl1 0.02430(18) 0.02658(19) 0.0360(2) 0.00253(15) -0.00278(15) 0.00713(15)
Cr1 0.01974(12) 0.02288(13) 0.01921(12) -0.00099(8) -0.00213(8) 0.01157(10)

loop_
_atom_type_symbol
_atom_type_description
_atom_type_scat_dispersion_real
_atom_type_scat_dispersion_imag
_atom_type_scat_source
C C 0.0033 0.0016 'International Tables Vol C Tables 4.2.6.8 and 6.1.1.4'
H H 0.0000 0.0000 'International Tables Vol C Tables 4.2.6.8 and 6.1.1.4'
N N 0.0061 0.0033 'International Tables Vol C Tables 4.2.6.8 and 6.1.1.4'
O O 0.0106 0.0060 'International Tables Vol C Tables 4.2.6.8 and 6.1.1.4'
Cl Cl 0.1484 0.1585 'International Tables Vol C Tables 4.2.6.8 and 6.1.1.4'
Cr Cr 0.3209 0.6236 'International Tables Vol C Tables 4.2.6.8 and 6.1.1.4'

loop_
_geom_angle_atom_site_label_1
_geom_angle_atom_site_label_2
_geom_angle_atom_site_label_3
_geom_angle
C2 C1 H1A 109.5
C2 C1 H1B 109.5
H1A C1 H1B 109.5
C2 C1 H1C 109.5
H1A C1 H1C 109.5
H1B C1 H1C 109.5
N1 C2 C3 123.64(13)
N1 C2 C1 120.24(12)
C3 C2 C1 116.12(13)
C4 C3 C2 126.82(13)
C4 C3 H3 116.6
C2 C3 H3 116.6
N2 C4 C3 123.55(13)
N2 C4 C5 119.52(13)
C3 C4 C5 116.93(13)
C4 C5 H5A 109.5
C4 C5 H5B 109.5
H5A C5 H5B 109.5
C4 C5 H5C 109.5
H5A C5 H5C 109.5
H5B C5 H5C 109.5
C7 C6 C11 121.75(13)
C7 C6 N1 120.36(12)
C11 C6 N1 117.86(12)
C8 C7 C6 117.85(14)
C8 C7 C12 119.02(13)
C6 C7 C12 123.12(12)
C9 C8 C7 121.24(15)
C9 C8 H8 119.4
C7 C8 H8 119.4
C8 C9 C10 120.28(15)
C8 C9 H9 119.9
C10 C9 H9 119.9
C9 C10 C11 121.06(15)
C9 C10 H10 119.5
C11 C10 H10 119.5
C10 C11 C6 117.75(14)
C10 C11 C15 119.95(14)
C6 C11 C15 122.30(13)
C13 C12 C7 112.62(13)
C13 C12 C14 108.92(13)
C7 C12 C14 111.24(13)
C13 C12 H12 108.0
C7 C12 H12 108.0
C14 C12 H12 108.0
C12 C13 H13A 109.5
C12 C13 H13B 109.5
H13A C13 H13B 109.5
C12 C13 H13C 109.5
H13A C13 H13C 109.5
H13B C13 H13C 109.5
C12 C14 H14A 109.5
C12 C14 H14B 109.5
H14A C14 H14B 109.5
C12 C14 H14C 109.5
H14A C14 H14C 109.5
H14B C14 H14C 109.5
C11 C15 C17 112.20(13)
C11 C15 C16 112.74(14)
C17 C15 C16 108.63(14)
C11 C15 H15 107.7
C17 C15 H15 107.7
C16 C15 H15 107.7
C15 C16 H16A 109.5
C15 C16 H16B 109.5
H16A C16 H16B 109.5
C15 C16 H16C 109.5
H16A C16 H16C 109.5
H16B C16 H16C 109.5
C15 C17 H17A 109.5
C15 C17 H17B 109.5
H17A C17 H17B 109.5
C15 C17 H17C 109.5
H17A C17 H17C 109.5
H17B C17 H17C 109.5
C19 C18 C23 119.04(13)
C19 C18 N2 121.08(13)
C23 C18 N2 119.77(13)
C18 C19 C20 120.79(13)
C18 C19 H19 119.6
C20 C19 H19 119.6
C21 C20 C19 119.56(13)
C21 C20 H20 120.2
C19 C20 H20 120.2
O1 C21 C20 124.73(14)
O1 C21 C22 115.33(13)
C20 C21 C22 119.94(14)
C23 C22 C21 120.04(14)
C23 C22 H22 120.0
C21 C22 H22 120.0
C22 C23 C18 120.57(14)
C22 C23 H23 119.7
C18 C23 H23 119.7
O1 C24 H24A 109.5
O1 C24 H24B 109.5
H24A C24 H24B 109.5
O1 C24 H24C 109.5
H24A C24 H24C 109.5
H24B C24 H24C 109.5
C29 C25 C26 108.03(16)
C29 C25 Cr1 71.77(10)
C26 C25 Cr1 71.78(9)
C29 C25 H25 126.0
C26 C25 H25 126.0
Cr1 C25 H25 122.1
C27 C26 C25 107.59(16)
C27 C26 Cr1 71.77(9)
C25 C26 Cr1 72.26(10)
C27 C26 H26 126.2
C25 C26 H26 126.2
Cr1 C26 H26 121.5
C28 C27 C26 108.60(16)
C28 C27 Cr1 72.28(9)
C26 C27 Cr1 72.30(9)
C28 C27 H27 125.7
C26 C27 H27 125.7
Cr1 C27 H27 121.4
C27 C28 C29 107.73(16)
C27 C28 Cr1 71.90(9)
C29 C28 Cr1 72.00(10)
C27 C28 H28 126.1
C29 C28 H28 126.1
Cr1 C28 H28 121.7
C25 C29 C28 108.05(16)
C25 C29 Cr1 72.38(10)
C28 C29 Cr1 71.97(9)
C25 C29 H29 126.0
C28 C29 H29 126.0
Cr1 C29 H29 121.4
C2 N1 C6 118.03(11)
C2 N1 Cr1 122.85(9)
C6 N1 Cr1 119.08(8)
C4 N2 C18 118.71(12)
C4 N2 Cr1 122.93(9)
C18 N2 Cr1 116.07(9)
C21 O1 C24 117.19(13)
N2 Cr1 N1 89.47(5)
N2 Cr1 C27 123.53(6)
N1 Cr1 C27 95.02(5)
N2 Cr1 C28 95.50(6)
N1 Cr1 C28 119.59(6)
C27 Cr1 C28 35.82(6)
N2 Cr1 C29 99.81(6)
N1 Cr1 C29 154.20(6)
C27 Cr1 C29 59.78(6)
C28 Cr1 C29 36.03(7)
N2 Cr1 C26 155.39(6)
N1 Cr1 C26 103.72(6)
C27 Cr1 C26 35.93(6)
C28 Cr1 C26 59.95(6)
C29 Cr1 C26 59.93(6)
N2 Cr1 C25 132.22(6)
N1 Cr1 C25 137.87(6)
C27 Cr1 C25 59.73(6)
C28 Cr1 C25 59.85(7)
C29 Cr1 C25 35.84(7)
C26 Cr1 C25 35.95(7)
N2 Cr1 Cl1 92.46(4)
N1 Cr1 Cl1 96.46(4)
C27 Cr1 Cl1 142.24(5)
C28 Cr1 Cl1 143.05(5)
C29 Cr1 Cl1 107.04(6)
C26 Cr1 Cl1 106.31(5)
C25 Cr1 Cl1 88.58(5)

loop_
_geom_bond_atom_site_label_1
_geom_bond_atom_site_label_2
_geom_bond_distance
C1 C2 1.5183(19)
C1 H1A 0.9800
C1 H1B 0.9800
C1 H1C 0.9800
C2 N1 1.3317(18)
C2 C3 1.399(2)
C3 C4 1.397(2)
C3 H3 0.9500
C4 N2 1.3283(19)
C4 C5 1.517(2)
C5 H5A 0.9800
C5 H5B 0.9800
C5 H5C 0.9800
C6 C7 1.404(2)
C6 C11 1.411(2)
C6 N1 1.4498(17)
C7 C8 1.399(2)
C7 C12 1.526(2)
C8 C9 1.377(2)
C8 H8 0.9500
C9 C10 1.386(2)
C9 H9 0.9500
C10 C11 1.398(2)
C10 H10 0.9500
C11 C15 1.527(2)
C12 C13 1.524(2)
C12 C14 1.533(2)
C12 H12 1.0000
C13 H13A 0.9800
C13 H13B 0.9800
C13 H13C 0.9800
C14 H14A 0.9800
C14 H14B 0.9800
C14 H14C 0.9800
C15 C17 1.527(2)
C15 C16 1.535(2)
C15 H15 1.0000
C16 H16A 0.9800
C16 H16B 0.9800
C16 H16C 0.9800
C17 H17A 0.9800
C17 H17B 0.9800
C17 H17C 0.9800
C18 C19 1.384(2)
C18 C23 1.388(2)
C18 N2 1.4422(17)
C19 C20 1.395(2)
C19 H19 0.9500
C20 C21 1.383(2)
C20 H20 0.9500
C21 O1 1.3739(18)
C21 C22 1.389(2)
C22 C23 1.384(2)
C22 H22 0.9500
C23 H23 0.9500
C24 O1 1.423(2)
C24 H24A 0.9800
C24 H24B 0.9800
C24 H24C 0.9800
C25 C29 1.397(3)
C25 C26 1.402(3)
C25 Cr1 2.2740(17)
C25 H25 0.9500
C26 C27 1.397(2)
C26 Cr1 2.2679(16)
C26 H26 0.9500
C27 C28 1.392(2)
C27 Cr1 2.2611(15)
C27 H27 0.9500
C28 C29 1.402(3)
C28 Cr1 2.2659(16)
C28 H28 0.9500
C29 Cr1 2.2663(17)
C29 H29 0.9500
N1 Cr1 2.0274(12)
N2 Cr1 2.0067(12)
Cl1 Cr1 2.3046(4)

loop_
_geom_torsion_atom_site_label_1
_geom_torsion_atom_site_label_2
_geom_torsion_atom_site_label_3
_geom_torsion_atom_site_label_4
_geom_torsion
N1 C2 C3 C4 -11.1(2)
C1 C2 C3 C4 168.66(14)
C2 C3 C4 N2 8.1(2)
C2 C3 C4 C5 -171.46(15)
C11 C6 C7 C8 -2.5(2)
N1 C6 C7 C8 175.49(13)
C11 C6 C7 C12 176.23(13)
N1 C6 C7 C12 -5.8(2)
C6 C7 C8 C9 2.5(2)
C12 C7 C8 C9 -176.30(15)
C7 C8 C9 C10 -0.7(3)
C8 C9 C10 C11 -1.2(3)
C9 C10 C11 C6 1.1(2)
C9 C10 C11 C15 -178.58(15)
C7 C6 C11 C10 0.7(2)
N1 C6 C11 C10 -177.31(13)
C7 C6 C11 C15 -179.55(13)
N1 C6 C11 C15 2.4(2)
C8 C7 C12 C13 -68.01(18)
C6 C7 C12 C13 113.27(16)
C8 C7 C12 C14 54.60(18)
C6 C7 C12 C14 -124.13(15)
C10 C11 C15 C17 -90.35(18)
C6 C11 C15 C17 89.93(17)
C10 C11 C15 C16 32.7(2)
C6 C11 C15 C16 -147.02(15)
C23 C18 C19 C20 1.7(2)
N2 C18 C19 C20 178.02(13)
C18 C19 C20 C21 0.3(2)
C19 C20 C21 O1 178.01(15)
C19 C20 C21 C22 -1.8(2)
O1 C21 C22 C23 -178.57(16)
C20 C21 C22 C23 1.3(3)
C21 C22 C23 C18 0.8(3)
C19 C18 C23 C22 -2.3(2)
N2 C18 C23 C22 -178.63(15)
C29 C25 C26 C27 -0.48(19)
Cr1 C25 C26 C27 -63.52(11)
C29 C25 C26 Cr1 63.04(12)
C25 C26 C27 C28 0.24(18)
Cr1 C26 C27 C28 -63.60(11)
C25 C26 C27 Cr1 63.84(12)
C26 C27 C28 C29 0.09(18)
Cr1 C27 C28 C29 -63.53(11)
C26 C27 C28 Cr1 63.62(11)
C26 C25 C29 C28 0.53(19)
Cr1 C25 C29 C28 63.58(12)
C26 C25 C29 Cr1 -63.05(12)
C27 C28 C29 C25 -0.38(19)
Cr1 C28 C29 C25 -63.85(12)
C27 C28 C29 Cr1 63.46(11)
C3 C2 N1 C6 167.91(13)
C1 C2 N1 C6 -11.86(19)
C3 C2 N1 Cr1 -14.62(19)
C1 C2 N1 Cr1 165.62(10)
C7 C6 N1 C2 92.57(16)
C11 C6 N1 C2 -89.36(16)
C7 C6 N1 Cr1 -85.00(14)
C11 C6 N1 Cr1 93.07(13)
C3 C4 N2 C18 -177.52(13)
C5 C4 N2 C18 2.0(2)
C3 C4 N2 Cr1 20.4(2)
C5 C4 N2 Cr1 -160.08(11)
C19 C18 N2 C4 97.63(17)
C23 C18 N2 C4 -86.07(18)
C19 C18 N2 Cr1 -99.04(14)
C23 C18 N2 Cr1 77.26(15)
C20 C21 O1 C24 3.4(3)
C22 C21 O1 C24 -176.83(17)
C4 N2 Cr1 N1 -32.64(12)
C18 N2 Cr1 N1 164.80(10)
C4 N2 Cr1 C27 -128.31(11)
C18 N2 Cr1 C27 69.13(11)
C4 N2 Cr1 C28 -152.32(12)
C18 N2 Cr1 C28 45.12(11)
C4 N2 Cr1 C29 171.57(12)
C18 N2 Cr1 C29 9.01(11)
C4 N2 Cr1 C26 -155.96(14)
C18 N2 Cr1 C26 41.48(19)
C4 N2 Cr1 C25 154.12(11)
C18 N2 Cr1 C25 -8.44(13)
C4 N2 Cr1 Cl1 63.80(11)
C18 N2 Cr1 Cl1 -98.76(9)
C2 N1 Cr1 N2 29.84(11)
C6 N1 Cr1 N2 -152.71(10)
C2 N1 Cr1 C27 153.46(11)
C6 N1 Cr1 C27 -29.08(11)
C2 N1 Cr1 C28 125.86(11)
C6 N1 Cr1 C28 -56.69(11)
C2 N1 Cr1 C29 141.69(15)
C6 N1 Cr1 C29 -40.86(19)
C2 N1 Cr1 C26 -171.15(11)
C6 N1 Cr1 C26 6.30(11)
C2 N1 Cr1 C25 -157.63(11)
C6 N1 Cr1 C25 19.83(14)
C2 N1 Cr1 Cl1 -62.58(11)
C6 N1 Cr1 Cl1 114.87(9)
C28 C27 Cr1 N2 -43.80(12)
C26 C27 Cr1 N2 -160.77(9)
C28 C27 Cr1 N1 -136.50(11)
C26 C27 Cr1 N1 106.53(10)
C26 C27 Cr1 C28 -116.97(15)
C28 C27 Cr1 C29 37.60(11)
C26 C27 Cr1 C29 -79.37(12)
C28 C27 Cr1 C26 116.97(15)
C28 C27 Cr1 C25 79.34(12)
C26 C27 Cr1 C25 -37.64(11)
C28 C27 Cr1 Cl1 116.19(11)
C26 C27 Cr1 Cl1 -0.79(14)
C27 C28 Cr1 N2 144.58(10)
C29 C28 Cr1 N2 -99.13(11)
C27 C28 Cr1 N1 52.06(12)
C29 C28 Cr1 N1 168.35(10)
C29 C28 Cr1 C27 116.30(15)
C27 C28 Cr1 C29 -116.30(15)
C27 C28 Cr1 C26 -37.17(10)
C29 C28 Cr1 C26 79.12(12)
C27 C28 Cr1 C25 -78.97(11)
C29 C28 Cr1 C25 37.33(11)
C27 C28 Cr1 Cl1 -113.90(11)
C29 C28 Cr1 Cl1 2.39(15)
C25 C29 Cr1 N2 -157.72(11)
C28 C29 Cr1 N2 85.85(11)
C25 C29 Cr1 N1 92.65(18)
C28 C29 Cr1 N1 -23.8(2)
C25 C29 Cr1 C27 79.05(12)
C28 C29 Cr1 C27 -37.39(10)
C25 C29 Cr1 C28 116.43(15)
C25 C29 Cr1 C26 37.25(11)
C28 C29 Cr1 C26 -79.18(11)
C28 C29 Cr1 C25 -116.43(15)
C25 C29 Cr1 Cl1 -62.06(11)
C28 C29 Cr1 Cl1 -178.50(9)
C27 C26 Cr1 N2 41.24(19)
C25 C26 Cr1 N2 -74.83(18)
C27 C26 Cr1 N1 -79.43(10)
C25 C26 Cr1 N1 164.50(11)
C25 C26 Cr1 C27 -116.07(15)
C27 C26 Cr1 C28 37.06(10)
C25 C26 Cr1 C28 -79.01(12)
C27 C26 Cr1 C29 78.93(11)
C25 C26 Cr1 C29 -37.14(11)
C27 C26 Cr1 C25 116.07(15)
C27 C26 Cr1 Cl1 179.50(9)
C25 C26 Cr1 Cl1 63.43(11)
C29 C25 Cr1 N2 30.30(14)
C26 C25 Cr1 N2 147.13(10)
C29 C25 Cr1 N1 -139.60(11)
C26 C25 Cr1 N1 -22.76(15)
C29 C25 Cr1 C27 -79.22(12)
C26 C25 Cr1 C27 37.61(10)
C29 C25 Cr1 C28 -37.52(11)
C26 C25 Cr1 C28 79.31(11)
C26 C25 Cr1 C29 116.83(16)
C29 C25 Cr1 C26 -116.83(16)
C29 C25 Cr1 Cl1 122.34(11)
C26 C25 Cr1 Cl1 -120.83(10)
